data_2104292
loop_
_publ_author_name
'Dinnebier, R. E.'
'Hinrichsen, B.'
'Lennie, A.'
'Jansen, M.'

_publ_section_title
;
 High-pressure crystal structure of the non-linear optical compound
 BiB~3~O~6~ from two-dimensional powder diffraction data
;
_journal_coeditor_code KD5025
_journal_issue 1
_journal_name_full 'Acta Crystallographica Section B'
_journal_page_first 1
_journal_page_last 10
_journal_paper_doi 10.1107/S0108768108029340
_journal_volume 65
_journal_year 2009
_chemical_formula_sum 'B3 Bi O6'
_chemical_formula_weight 337.41
_chemical_name_systematic 'bismuth borate - epsilon at P = 8.34 GPa'
_space_group_crystal_system triclinic
_space_group_IT_number 1
_space_group_name_Hall 'C 1'
_space_group_name_H-M_alt 'C 1'
_cell_angle_alpha 93.728(8)
_cell_angle_beta 102.933(6)
_cell_angle_gamma 90.756(7)
_cell_formula_units_Z 2
_cell_length_a 7.4781(6)
_cell_length_b 3.9340(4)
_cell_length_c 6.2321(6)
_cell_measurement_pressure 8340000
_cell_measurement_temperature 293
_cell_volume 178.24(3)
_diffrn_ambient_pressure 8.34e+06
_diffrn_radiation_type synchrotron
_diffrn_radiation_wavelength 0.44397
_exptl_absorpt_coefficient_mu 14.05
_exptl_crystal_density_diffrn 6.287
_refine_ls_number_parameters 69
_refine_ls_structure_factor_coef Fsqd
_reflns_number_total 206
_cod_data_source_file kd5025.cif
_cod_data_source_block BiB3O6-epsilon
_cod_original_sg_symbol_H-M C1
_cod_database_code 2104292

loop_
_space_group_symop_id
_space_group_symop_operation_xyz
1 x,y,z
2 x+1/2,y+1/2,z

loop_
_atom_site_type_symbol
_atom_site_label
_atom_site_fract_x
_atom_site_fract_y
_atom_site_fract_z
_atom_site_occupancy
Bi Bi 0.9955(12) 0.0418(19) 0.9874(19) 1
B B1 0.4628(18) 0.121(3) 0.4501(19) 1
B B2 0.2601(16) -0.041(3) 0.6695(11) 1
B B3 0.7338(16) 0.009(4) 0.242(2) 1
O O1 0.2818(10) -0.0495(17) 0.4533(17) 1
O O2 0.5886(10) -0.078(2) 0.3439(12) 1
O O3 0.4030(13) 0.4406(15) 0.3532(15) 1
O O4 0.5975(15) 0.242(3) 0.6704(9) 1
O O5 0.3384(12) 0.089(3) 0.870(2) 1
O O6 0.665(2) 0.133(2) 0.0441(11) 1
